data_4310638
loop_
_publ_author_name
'J. R. Salvador'
'J. R. Gour'
'D. Bilc'
'S. D. Mahanti'
'M. G. Kanatzidis'

_publ_section_title
;
 Stabilization of New Forms of the Intermetallic Phases \b-RENiGe2 (RE =
 Dy, Ho, Er, Tm, Yb, Lu) in Liquid Indium
;
_journal_name_full 'Inorganic Chemistry'
_journal_page_first 1403
_journal_page_last 1410
_journal_paper_doi 10.1021/ic035303j
_journal_volume 43
_journal_year 2004
_chemical_formula_sum 'Er Ge2 Ni'
_chemical_formula_weight 371.15
_chemical_name_systematic
; 
 ? 
;
_space_group_IT_number 71
_symmetry_cell_setting orthorhombic
_symmetry_space_group_name_Hall '-I 2 2'
_symmetry_space_group_name_H-M 'I m m m'
_atom_sites_solution_hydrogens geom
_atom_sites_solution_primary direct
_atom_sites_solution_secondary difmap
_audit_creation_method SHELXL-97
_cell_angle_alpha 90.00
_cell_angle_beta 90.00
_cell_angle_gamma 90.00
_cell_formula_units_Z 8
_cell_length_a 4.114(2)
_cell_length_b 8.430(5)
_cell_length_c 15.741(9)
_cell_measurement_temperature 293(2)
_cell_volume 545.9(5)
_computing_structure_refinement 'SHELXL-97 (Sheldrick, 1997)'
_computing_structure_solution 'SHELXS-97 (Sheldrick, 1990)'
_diffrn_ambient_temperature 293(2)
_diffrn_measured_fraction_theta_full 0.997
_diffrn_measured_fraction_theta_max 0.997
_diffrn_radiation_monochromator graphite
_diffrn_radiation_source 'fine-focus sealed tube'
_diffrn_radiation_type MoK\a
_diffrn_radiation_wavelength 0.71073
_diffrn_reflns_av_R_equivalents 0.0324
_diffrn_reflns_av_sigmaI/netI 0.0182
_diffrn_reflns_limit_h_max 2
_diffrn_reflns_limit_h_min -5
_diffrn_reflns_limit_k_max 10
_diffrn_reflns_limit_k_min -10
_diffrn_reflns_limit_l_max 19
_diffrn_reflns_limit_l_min -20
_diffrn_reflns_number 1845
_diffrn_reflns_theta_full 27.06
_diffrn_reflns_theta_max 27.06
_diffrn_reflns_theta_min 2.59
_exptl_absorpt_coefficient_mu 58.656
_exptl_crystal_density_diffrn 9.031
_exptl_crystal_density_method 'not measured'
_exptl_crystal_F_000 640
_refine_diff_density_max 2.080
_refine_diff_density_min -1.942
_refine_diff_density_rms 0.525
_refine_ls_extinction_coef 0.0047(3)
_refine_ls_extinction_expression Fc^*^=kFc[1+0.001xFc^2^\l^3^/sin(2\q)]^-1/4^
_refine_ls_extinction_method SHELXL
_refine_ls_goodness_of_fit_ref 0.763
_refine_ls_hydrogen_treatment mixed
_refine_ls_matrix_type full
_refine_ls_number_parameters 30
_refine_ls_number_reflns 378
_refine_ls_number_restraints 0
_refine_ls_restrained_S_all 0.763
_refine_ls_R_factor_all 0.0266
_refine_ls_R_factor_gt 0.0253
_refine_ls_shift/su_max 0.000
_refine_ls_shift/su_mean 0.000
_refine_ls_structure_factor_coef Fsqd
_refine_ls_weighting_details 'calc w=1/[\s^2^(Fo^2^)+(0.0787P)^2^+80.2883P] where P=(Fo^2^+2Fc^2^)/3'
_refine_ls_weighting_scheme calc
_refine_ls_wR_factor_gt 0.0855
_refine_ls_wR_factor_ref 0.0871
_reflns_number_gt 362
_reflns_number_total 378
_reflns_threshold_expression >2sigma(I)
_cod_data_source_file ic035303jsi20031111_122754_2.cif
_cod_data_source_block ernige3m
_cod_original_cell_volume 546.0(5)
_cod_database_code 4310638

loop_
_symmetry_equiv_pos_as_xyz
'x, y, z'
'-x, -y, z'
'-x, y, -z'
'x, -y, -z'
'x+1/2, y+1/2, z+1/2'
'-x+1/2, -y+1/2, z+1/2'
'-x+1/2, y+1/2, -z+1/2'
'x+1/2, -y+1/2, -z+1/2'
'-x, -y, -z'
'x, y, -z'
'x, -y, z'
'-x, y, z'
'-x+1/2, -y+1/2, -z+1/2'
'x+1/2, y+1/2, -z+1/2'
'x+1/2, -y+1/2, z+1/2'
'-x+1/2, y+1/2, z+1/2'

loop_
_atom_site_label
_atom_site_type_symbol
_atom_site_fract_x
_atom_site_fract_y
_atom_site_fract_z
_atom_site_U_iso_or_equiv
_atom_site_adp_type
_atom_site_occupancy
_atom_site_symmetry_multiplicity
_atom_site_calc_flag
_atom_site_refinement_flags
_atom_site_disorder_assembly
_atom_site_disorder_group
Er1 Er 0.0000 0.5000 0.20395(5) 0.0048(3) Uani 1 4 d S . .
Er2 Er 0.0000 0.26022(9) 0.0000 0.0066(3) Uani 1 4 d S . .
Ge3 Ge 0.0000 0.15676(16) 0.19582(8) 0.0065(4) Uani 1 2 d S . .
Ge1 Ge 0.0000 0.5000 0.42037(13) 0.0104(5) Uani 1 4 d S . .
Ge2 Ge -0.5000 0.5000 0.07696(12) 0.0053(5) Uani 1 4 d S . .
Ni6 Ni 0.0000 0.24897(18) 0.35219(12) 0.0059(5) Uani 1 2 d S . .

loop_
_atom_site_aniso_label
_atom_site_aniso_U_11
_atom_site_aniso_U_22
_atom_site_aniso_U_33
_atom_site_aniso_U_23
_atom_site_aniso_U_13
_atom_site_aniso_U_12
Er1 0.0083(5) 0.0036(5) 0.0025(5) 0.000 0.000 0.000
Er2 0.0098(5) 0.0065(5) 0.0036(5) 0.000 0.000 0.000
Ge3 0.0093(7) 0.0040(7) 0.0062(7) 0.0023(5) 0.000 0.000
Ge1 0.0243(11) 0.0028(9) 0.0043(9) 0.000 0.000 0.000
Ge2 0.0101(9) 0.0041(9) 0.0018(9) 0.000 0.000 0.000
Ni6 0.0085(9) 0.0045(8) 0.0046(9) 0.0011(5) 0.000 0.000

loop_
_atom_type_symbol
_atom_type_description
_atom_type_scat_dispersion_real
_atom_type_scat_dispersion_imag
_atom_type_scat_source
Ni Ni 0.3393 1.1124 'International Tables Vol C Tables 4.2.6.8 and 6.1.1.4'
Ge Ge 0.1547 1.8001 'International Tables Vol C Tables 4.2.6.8 and 6.1.1.4'
Er Er -0.2586 4.9576 'International Tables Vol C Tables 4.2.6.8 and 6.1.1.4'

loop_
_geom_angle_atom_site_label_1
_geom_angle_atom_site_label_2
_geom_angle_atom_site_label_3
_geom_angle
_geom_angle_site_symmetry_1
_geom_angle_site_symmetry_3
_geom_angle_publ_flag
Ge2 Er1 Ge2 91.65(7) 1_655 . ?
Ge2 Er1 Ge3 88.24(2) 1_655 . ?
Ge2 Er1 Ge3 88.24(2) . . ?
Ge2 Er1 Ge3 88.24(2) 1_655 2_565 ?
Ge2 Er1 Ge3 88.24(2) . 2_565 ?
Ge3 Er1 Ge3 174.94(6) . 2_565 ?
Ge2 Er1 Ge3 82.58(5) 1_655 13 ?
Ge2 Er1 Ge3 152.24(3) . 13 ?
Ge3 Er1 Ge3 64.55(4) . 13 ?
Ge3 Er1 Ge3 118.53(3) 2_565 13 ?
Ge2 Er1 Ge3 152.24(3) 1_655 13_455 ?
Ge2 Er1 Ge3 82.58(5) . 13_455 ?
Ge3 Er1 Ge3 64.55(4) . 13_455 ?
Ge3 Er1 Ge3 118.53(3) 2_565 13_455 ?
Ge3 Er1 Ge3 89.98(5) 13 13_455 ?
Ge2 Er1 Ge3 82.58(5) 1_655 14 ?
Ge2 Er1 Ge3 152.24(3) . 14 ?
Ge3 Er1 Ge3 118.53(3) . 14 ?
Ge3 Er1 Ge3 64.55(4) 2_565 14 ?
Ge3 Er1 Ge3 54.01(6) 13 14 ?
Ge3 Er1 Ge3 114.33(6) 13_455 14 ?
Ge2 Er1 Ge3 152.24(3) 1_655 14_455 ?
Ge2 Er1 Ge3 82.58(5) . 14_455 ?
Ge3 Er1 Ge3 118.53(3) . 14_455 ?
Ge3 Er1 Ge3 64.55(4) 2_565 14_455 ?
Ge3 Er1 Ge3 114.33(6) 13 14_455 ?
Ge3 Er1 Ge3 54.01(6) 13_455 14_455 ?
Ge3 Er1 Ge3 89.98(5) 14 14_455 ?
Ge2 Er1 Ni6 106.27(5) 1_655 13_455 ?
Ge2 Er1 Ni6 47.04(4) . 13_455 ?
Ge3 Er1 Ni6 45.90(3) . 13_455 ?
Ge3 Er1 Ni6 132.11(4) 2_565 13_455 ?
Ge3 Er1 Ni6 108.63(5) 13 13_455 ?
Ge3 Er1 Ni6 51.07(5) 13_455 13_455 ?
Ge3 Er1 Ni6 160.15(5) 14 13_455 ?
Ge3 Er1 Ni6 89.59(5) 14_455 13_455 ?
Ge2 Er1 Ni6 47.04(4) 1_655 13 ?
Ge2 Er1 Ni6 106.27(5) . 13 ?
Ge3 Er1 Ni6 45.90(3) . 13 ?
Ge3 Er1 Ni6 132.11(4) 2_565 13 ?
Ge3 Er1 Ni6 51.07(5) 13 13 ?
Ge3 Er1 Ni6 108.63(5) 13_455 13 ?
Ge3 Er1 Ni6 89.59(5) 14 13 ?
Ge3 Er1 Ni6 160.15(5) 14_455 13 ?
Ni6 Er1 Ni6 84.19(6) 13_455 13 ?
Ge2 Er1 Ni6 47.04(4) 1_655 14 ?
Ge2 Er1 Ni6 106.27(5) . 14 ?
Ge3 Er1 Ni6 132.11(4) . 14 ?
Ge3 Er1 Ni6 45.90(3) 2_565 14 ?
Ge3 Er1 Ni6 89.59(5) 13 14 ?
Ge3 Er1 Ni6 160.15(5) 13_455 14 ?
Ge3 Er1 Ni6 51.07(5) 14 14 ?
Ge3 Er1 Ni6 108.63(5) 14_455 14 ?
Ni6 Er1 Ni6 146.53(7) 13_455 14 ?
Ni6 Er1 Ni6 86.30(6) 13 14 ?
Ge2 Er1 Ni6 106.27(5) 1_655 14_455 ?
Ge2 Er1 Ni6 47.04(4) . 14_455 ?
Ge3 Er1 Ni6 132.11(4) . 14_455 ?
Ge3 Er1 Ni6 45.90(3) 2_565 14_455 ?
Ge3 Er1 Ni6 160.15(5) 13 14_455 ?
Ge3 Er1 Ni6 89.59(5) 13_455 14_455 ?
Ge3 Er1 Ni6 108.63(5) 14 14_455 ?
Ge3 Er1 Ni6 51.07(5) 14_455 14_455 ?
Ni6 Er1 Ni6 86.30(6) 13_455 14_455 ?
Ni6 Er1 Ni6 146.53(7) 13 14_455 ?
Ni6 Er1 Ni6 84.19(6) 14 14_455 ?
Ni6 Er2 Ni6 177.14(6) 6_454 13 ?
Ni6 Er2 Ni6 82.93(6) 6_454 6_554 ?
Ni6 Er2 Ni6 97.00(6) 13 6_554 ?
Ni6 Er2 Ni6 97.00(6) 6_454 13_455 ?
Ni6 Er2 Ni6 82.93(6) 13 13_455 ?
Ni6 Er2 Ni6 177.14(6) 6_554 13_455 ?
Ni6 Er2 Ge2 82.57(5) 6_454 . ?
Ni6 Er2 Ge2 99.30(5) 13 . ?
Ni6 Er2 Ge2 137.87(5) 6_554 . ?
Ni6 Er2 Ge2 44.81(4) 13_455 . ?
Ni6 Er2 Ge2 137.87(5) 6_454 1_655 ?
Ni6 Er2 Ge2 44.81(4) 13 1_655 ?
Ni6 Er2 Ge2 82.57(5) 6_554 1_655 ?
Ni6 Er2 Ge2 99.29(5) 13_455 1_655 ?
Ge2 Er2 Ge2 82.24(5) . 1_655 ?
Ni6 Er2 Ge2 99.29(5) 6_454 9_565 ?
Ni6 Er2 Ge2 82.57(5) 13 9_565 ?
Ni6 Er2 Ge2 44.81(4) 6_554 9_565 ?
Ni6 Er2 Ge2 137.87(5) 13_455 9_565 ?
Ge2 Er2 Ge2 99.50(5) . 9_565 ?
Ge2 Er2 Ge2 45.57(7) 1_655 9_565 ?
Ni6 Er2 Ge2 44.81(4) 6_454 9_465 ?
Ni6 Er2 Ge2 137.87(5) 13 9_465 ?
Ni6 Er2 Ge2 99.29(5) 6_554 9_465 ?
Ni6 Er2 Ge2 82.57(5) 13_455 9_465 ?
Ge2 Er2 Ge2 45.57(7) . 9_465 ?
Ge2 Er2 Ge2 99.49(5) 1_655 9_465 ?
Ge2 Er2 Ge2 82.24(5) 9_565 9_465 ?
Ni6 Er2 Ge3 135.55(4) 6_454 . ?
Ni6 Er2 Ge3 43.33(3) 13 . ?
Ni6 Er2 Ge3 135.55(3) 6_554 . ?
Ni6 Er2 Ge3 43.33(3) 13_455 . ?
Ge2 Er2 Ge3 78.65(4) . . ?
Ge2 Er2 Ge3 78.65(4) 1_655 . ?
Ge2 Er2 Ge3 123.27(4) 9_565 . ?
Ge2 Er2 Ge3 123.27(4) 9_465 . ?
Ni6 Er2 Ge3 43.33(3) 6_454 10 ?
Ni6 Er2 Ge3 135.55(3) 13 10 ?
Ni6 Er2 Ge3 43.33(3) 6_554 10 ?
Ni6 Er2 Ge3 135.55(4) 13_455 10 ?
Ge2 Er2 Ge3 123.27(4) . 10 ?
Ge2 Er2 Ge3 123.27(4) 1_655 10 ?
Ge2 Er2 Ge3 78.65(4) 9_565 10 ?
Ge2 Er2 Ge3 78.65(4) 9_465 10 ?
Ge3 Er2 Ge3 148.40(6) . 10 ?
Ni6 Er2 Ge1 43.69(4) 6_454 5_444 ?
Ni6 Er2 Ge1 133.59(5) 13 5_444 ?
Ni6 Er2 Ge1 96.50(5) 6_554 5_444 ?
Ni6 Er2 Ge1 81.56(5) 13_455 5_444 ?
Ge2 Er2 Ge1 99.72(4) . 5_444 ?
Ge2 Er2 Ge1 177.83(2) 1_655 5_444 ?
Ge2 Er2 Ge1 134.53(6) 9_565 5_444 ?
Ge2 Er2 Ge1 82.58(4) 9_465 5_444 ?
Ge3 Er2 Ge1 100.77(5) . 5_444 ?
Ge3 Er2 Ge1 56.39(4) 10 5_444 ?
Ni6 Er2 Ge1 81.56(5) 6_454 13_455 ?
Ni6 Er2 Ge1 96.50(5) 13 13_455 ?
Ni6 Er2 Ge1 133.59(5) 6_554 13_455 ?
Ni6 Er2 Ge1 43.69(4) 13_455 13_455 ?
Ge2 Er2 Ge1 82.58(4) . 13_455 ?
Ge2 Er2 Ge1 134.53(6) 1_655 13_455 ?
Ge2 Er2 Ge1 177.83(2) 9_565 13_455 ?
Ge2 Er2 Ge1 99.72(4) 9_465 13_455 ?
Ge3 Er2 Ge1 56.39(4) . 13_455 ?
Ge3 Er2 Ge1 100.77(5) 10 13_455 ?
Ge1 Er2 Ge1 45.26(7) 5_444 13_455 ?
Ni6 Ge3 Ni6 123.88(10) 13 13_455 ?
Ni6 Ge3 Ni6 101.92(6) 13 . ?
Ni6 Ge3 Ni6 101.92(6) 13_455 . ?
Ni6 Ge3 Ge3 109.93(5) 13 2 ?
Ni6 Ge3 Ge3 109.93(5) 13_455 2 ?
Ni6 Ge3 Ge3 107.53(5) . 2 ?
Ni6 Ge3 Er1 70.96(5) 13 . ?
Ni6 Ge3 Er1 70.96(5) 13_455 . ?
Ni6 Ge3 Er1 69.94(5) . . ?
Ge3 Ge3 Er1 177.47(3) 2 . ?
Ni6 Ge3 Er1 72.95(5) 13 13 ?
Ni6 Ge3 Er1 162.64(6) 13_455 13 ?
Ni6 Ge3 Er1 67.65(4) . 13 ?
Ge3 Ge3 Er1 62.99(3) 2 13 ?
Er1 Ge3 Er1 115.45(4) . 13 ?
Ni6 Ge3 Er1 162.64(6) 13 13_455 ?
Ni6 Ge3 Er1 72.95(5) 13_455 13_455 ?
Ni6 Ge3 Er1 67.65(4) . 13_455 ?
Ge3 Ge3 Er1 62.99(3) 2 13_455 ?
Er1 Ge3 Er1 115.45(4) . 13_455 ?
Er1 Ge3 Er1 89.98(5) 13 13_455 ?
Ni6 Ge3 Er2 66.13(5) 13 . ?
Ni6 Ge3 Er2 66.13(5) 13_455 . ?
Ni6 Ge3 Er2 146.68(7) . . ?
Ge3 Ge3 Er2 105.80(3) 2 . ?
Er1 Ge3 Er2 76.73(4) . . ?
Er1 Ge3 Er2 130.19(3) 13 . ?
Er1 Ge3 Er2 130.19(3) 13_455 . ?
Ni6 Ge1 Ni6 126.21(12) . 2_565 ?
Ni6 Ge1 Ge1 116.89(6) . 9_566 ?
Ni6 Ge1 Ge1 116.89(6) 2_565 9_566 ?
Ni6 Ge1 Er2 64.76(4) . 13_455 ?
Ni6 Ge1 Er2 140.76(2) 2_565 13_455 ?
Ge1 Ge1 Er2 67.37(4) 9_566 13_455 ?
Ni6 Ge1 Er2 64.76(4) . 13 ?
Ni6 Ge1 Er2 140.76(2) 2_565 13 ?
Ge1 Ge1 Er2 67.37(4) 9_566 13 ?
Er2 Ge1 Er2 78.31(5) 13_455 13 ?
Ni6 Ge1 Er2 140.76(2) . 5 ?
Ni6 Ge1 Er2 64.76(4) 2_565 5 ?
Ge1 Ge1 Er2 67.37(4) 9_566 5 ?
Er2 Ge1 Er2 134.74(7) 13_455 5 ?
Er2 Ge1 Er2 84.64(5) 13 5 ?
Ni6 Ge1 Er2 140.76(2) . 5_455 ?
Ni6 Ge1 Er2 64.76(4) 2_565 5_455 ?
Ge1 Ge1 Er2 67.37(4) 9_566 5_455 ?
Er2 Ge1 Er2 84.64(5) 13_455 5_455 ?
Er2 Ge1 Er2 134.74(7) 13 5_455 ?
Er2 Ge1 Er2 78.31(5) 5 5_455 ?
Ni6 Ge1 Er1 63.11(6) . . ?
Ni6 Ge1 Er1 63.11(6) 2_565 . ?
Ge1 Ge1 Er1 180.0 9_566 . ?
Er2 Ge1 Er1 112.63(4) 13_455 . ?
Er2 Ge1 Er1 112.63(4) 13 . ?
Er2 Ge1 Er1 112.63(4) 5 . ?
Er2 Ge1 Er1 112.63(4) 5_455 . ?
Ni6 Ge2 Ni6 124.03(12) 13_455 14_455 ?
Ni6 Ge2 Ge2 117.99(6) 13_455 9_465 ?
Ni6 Ge2 Ge2 117.99(6) 14_455 9_465 ?
Ni6 Ge2 Er1 70.91(5) 13_455 . ?
Ni6 Ge2 Er1 70.91(5) 14_455 . ?
Ge2 Ge2 Er1 134.18(4) 9_465 . ?
Ni6 Ge2 Er1 70.91(5) 13_455 1_455 ?
Ni6 Ge2 Er1 70.91(5) 14_455 1_455 ?
Ge2 Ge2 Er1 134.18(4) 9_465 1_455 ?
Er1 Ge2 Er1 91.65(7) . 1_455 ?
Ni6 Ge2 Er2 67.12(4) 13_455 1_455 ?
Ni6 Ge2 Er2 138.79(2) 14_455 1_455 ?
Ge2 Ge2 Er2 67.21(3) 9_465 1_455 ?
Er1 Ge2 Er2 137.86(4) . 1_455 ?
Er1 Ge2 Er2 78.36(3) 1_455 1_455 ?
Ni6 Ge2 Er2 138.79(2) 13_455 9_565 ?
Ni6 Ge2 Er2 67.12(4) 14_455 9_565 ?
Ge2 Ge2 Er2 67.21(3) 9_465 9_565 ?
Er1 Ge2 Er2 78.36(3) . 9_565 ?
Er1 Ge2 Er2 137.86(4) 1_455 9_565 ?
Er2 Ge2 Er2 134.43(7) 1_455 9_565 ?
Ni6 Ge2 Er2 67.12(4) 13_455 . ?
Ni6 Ge2 Er2 138.79(2) 14_455 . ?
Ge2 Ge2 Er2 67.21(3) 9_465 . ?
Er1 Ge2 Er2 78.36(3) . . ?
Er1 Ge2 Er2 137.86(4) 1_455 . ?
Er2 Ge2 Er2 82.24(5) 1_455 . ?
Er2 Ge2 Er2 80.50(5) 9_565 . ?
Ni6 Ge2 Er2 138.79(2) 13_455 9_465 ?
Ni6 Ge2 Er2 67.12(4) 14_455 9_465 ?
Ge2 Ge2 Er2 67.21(3) 9_465 9_465 ?
Er1 Ge2 Er2 137.86(4) . 9_465 ?
Er1 Ge2 Er2 78.36(3) 1_455 9_465 ?
Er2 Ge2 Er2 80.50(5) 1_455 9_465 ?
Er2 Ge2 Er2 82.24(5) 9_565 9_465 ?
Er2 Ge2 Er2 134.43(7) . 9_465 ?
Ge3 Ni6 Ge3 123.87(10) 13 13_455 ?
Ge3 Ni6 Ge1 80.94(6) 13 . ?
Ge3 Ni6 Ge1 80.94(6) 13_455 . ?
Ge3 Ni6 Ge2 116.95(5) 13 13_455 ?
Ge3 Ni6 Ge2 116.95(5) 13_455 13_455 ?
Ge1 Ni6 Ge2 125.12(10) . 13_455 ?
Ge3 Ni6 Ge3 78.08(6) 13 . ?
Ge3 Ni6 Ge3 78.08(6) 13_455 . ?
Ge1 Ni6 Ge3 134.42(9) . . ?
Ge2 Ni6 Ge3 100.46(8) 13_455 . ?
Ge3 Ni6 Er1 137.00(8) 13 13_455 ?
Ge3 Ni6 Er1 63.14(5) 13_455 13_455 ?
Ge1 Ni6 Er1 137.75(3) . 13_455 ?
Ge2 Ni6 Er1 62.04(5) 13_455 13_455 ?
Ge3 Ni6 Er1 61.28(4) . 13_455 ?
Ge3 Ni6 Er1 63.14(5) 13 13 ?
Ge3 Ni6 Er1 137.00(8) 13_455 13 ?
Ge1 Ni6 Er1 137.75(3) . 13 ?
Ge2 Ni6 Er1 62.04(5) 13_455 13 ?
Ge3 Ni6 Er1 61.28(4) . 13 ?
Er1 Ni6 Er1 84.19(6) 13_455 13 ?
Ge3 Ni6 Er2 70.55(5) 13 13 ?
Ge3 Ni6 Er2 146.68(7) 13_455 13 ?
Ge1 Ni6 Er2 71.55(5) . 13 ?
Ge2 Ni6 Er2 68.07(5) 13_455 13 ?
Ge3 Ni6 Er2 134.96(4) . 13 ?
Er1 Ni6 Er2 129.98(6) 13_455 13 ?
Er1 Ni6 Er2 75.80(4) 13 13 ?
Ge3 Ni6 Er2 146.68(7) 13 13_455 ?
Ge3 Ni6 Er2 70.55(5) 13_455 13_455 ?
Ge1 Ni6 Er2 71.55(5) . 13_455 ?
Ge2 Ni6 Er2 68.07(5) 13_455 13_455 ?
Ge3 Ni6 Er2 134.96(4) . 13_455 ?
Er1 Ni6 Er2 75.80(4) 13_455 13_455 ?
Er1 Ni6 Er2 129.98(6) 13 13_455 ?
Er2 Ni6 Er2 82.93(6) 13 13_455 ?
Ge3 Ni6 Er1 62.02(5) 13 . ?
Ge3 Ni6 Er1 62.02(5) 13_455 . ?
Ge1 Ni6 Er1 74.69(7) . . ?
Ge2 Ni6 Er1 160.19(8) 13_455 . ?
Ge3 Ni6 Er1 59.73(6) . . ?
Er1 Ni6 Er1 104.25(5) 13_455 . ?
Er1 Ni6 Er1 104.25(5) 13 . ?
Er2 Ni6 Er1 124.86(4) 13 . ?
Er2 Ni6 Er1 124.86(4) 13_455 . ?

loop_
_geom_bond_atom_site_label_1
_geom_bond_atom_site_label_2
_geom_bond_distance
_geom_bond_site_symmetry_2
_geom_bond_publ_flag
Er1 Ge2 2.8684(18) 1_655 ?
Er1 Ge2 2.8684(18) . ?
Er1 Ge3 2.896(2) . ?
Er1 Ge3 2.896(2) 2_565 ?
Er1 Ge3 2.9099(14) 13 ?
Er1 Ge3 2.9099(14) 13_455 ?
Er1 Ge3 2.9099(14) 14 ?
Er1 Ge3 2.9099(14) 14_455 ?
Er1 Ni6 3.0688(16) 13_455 ?
Er1 Ni6 3.0688(16) 13 ?
Er1 Ni6 3.0688(16) 14 ?
Er1 Ni6 3.0688(16) 14_455 ?
Er2 Ni6 3.1068(18) 6_454 ?
Er2 Ni6 3.1068(18) 13 ?
Er2 Ni6 3.1068(18) 6_554 ?
Er2 Ni6 3.1068(18) 13_455 ?
Er2 Ge2 3.1282(13) . ?
Er2 Ge2 3.1282(13) 1_655 ?
Er2 Ge2 3.1282(13) 9_565 ?
Er2 Ge2 3.1282(13) 9_465 ?
Er2 Ge3 3.204(2) . ?
Er2 Ge3 3.204(2) 10 ?
Er2 Ge1 3.2581(14) 5_444 ?
Er2 Ge1 3.2581(14) 13_455 ?
Ge3 Ni6 2.3313(14) 13 ?
Ge3 Ni6 2.3313(14) 13_455 ?
Ge3 Ni6 2.581(3) . ?
Ge3 Ge3 2.643(3) 2 ?
Ge3 Er1 2.9099(14) 13 ?
Ge3 Er1 2.9099(14) 13_455 ?
Ge1 Ni6 2.373(2) . ?
Ge1 Ni6 2.373(2) 2_565 ?
Ge1 Ge1 2.507(4) 9_566 ?
Ge1 Er2 3.2581(14) 13_455 ?
Ge1 Er2 3.2581(14) 13 ?
Ge1 Er2 3.2581(14) 5 ?
Ge1 Er2 3.2581(14) 5_455 ?
Ge2 Ni6 2.377(2) 13_455 ?
Ge2 Ni6 2.377(2) 14_455 ?
Ge2 Ge2 2.423(4) 9_465 ?
Ge2 Er1 2.8684(18) 1_455 ?
Ge2 Er2 3.1281(13) 1_455 ?
Ge2 Er2 3.1282(13) 9_565 ?
Ge2 Er2 3.1282(13) 9_465 ?
Ni6 Ge3 2.3313(14) 13 ?
Ni6 Ge3 2.3313(14) 13_455 ?
Ni6 Ge2 2.377(2) 13_455 ?
Ni6 Er1 3.0688(16) 13_455 ?
Ni6 Er1 3.0688(16) 13 ?
Ni6 Er2 3.1067(18) 13 ?
Ni6 Er2 3.1067(18) 13_455 ?
